data_4502834
loop_
_publ_author_name
'Ormond-Prout, Johnathan E.'
'Smart, Paul'
'Brammer, Lee'

_publ_section_title
;
 Cyanometallates as Halogen Bond Acceptors
;
_journal_issue 1
_journal_name_full 'Crystal Growth &amp; Design'
_journal_page_first 205
_journal_paper_doi 10.1021/cg200942u
_journal_volume 12
_journal_year 2012
_chemical_formula_sum 'C24 H21 Cr I3 N9'
_chemical_formula_weight 868.20
_chemical_name_systematic
; 
 ? 
;
_space_group_IT_number 9
_symmetry_cell_setting monoclinic
_symmetry_space_group_name_Hall 'C -2yc'
_symmetry_space_group_name_H-M 'C 1 c 1'
_atom_sites_solution_hydrogens geom
_atom_sites_solution_primary direct
_atom_sites_solution_secondary difmap
_audit_creation_method SHELXL-97
_cell_angle_alpha 90.00
_cell_angle_beta 101.9930(10)
_cell_angle_gamma 90.00
_cell_formula_units_Z 4
_cell_length_a 19.0572(4)
_cell_length_b 10.2321(2)
_cell_length_c 15.3048(3)
_cell_measurement_reflns_used 9895
_cell_measurement_temperature 100(2)
_cell_measurement_theta_max 27.25
_cell_measurement_theta_min 2.18
_cell_volume 2919.22(10)
_computing_cell_refinement 'Bruker SMART'
_computing_data_collection 'Bruker SMART'
_computing_data_reduction 'Bruker SAINT'
_computing_molecular_graphics 'Bruker SHELXTL'
_computing_publication_material 'Bruker SHELXTL'
_computing_structure_refinement 'SHELXL-97 (Sheldrick, 2008)'
_computing_structure_solution 'SHELXS-97 (Sheldrick, 2008)'
_diffrn_ambient_temperature 100(2)
_diffrn_measured_fraction_theta_full 0.999
_diffrn_measured_fraction_theta_max 0.999
_diffrn_measurement_device_type 'CCD area detector'
_diffrn_measurement_method 'phi and omega scans'
_diffrn_radiation_monochromator graphite
_diffrn_radiation_source 'fine-focus sealed tube'
_diffrn_radiation_type MoK\a
_diffrn_radiation_wavelength 0.71073
_diffrn_reflns_av_R_equivalents 0.0328
_diffrn_reflns_av_sigmaI/netI 0.0314
_diffrn_reflns_limit_h_max 24
_diffrn_reflns_limit_h_min -24
_diffrn_reflns_limit_k_max 13
_diffrn_reflns_limit_k_min -13
_diffrn_reflns_limit_l_max 19
_diffrn_reflns_limit_l_min -19
_diffrn_reflns_number 26487
_diffrn_reflns_theta_full 27.54
_diffrn_reflns_theta_max 27.54
_diffrn_reflns_theta_min 2.19
_exptl_absorpt_coefficient_mu 3.595
_exptl_absorpt_correction_T_max 0.6932
_exptl_absorpt_correction_T_min 0.3745
_exptl_absorpt_correction_type multi-scan
_exptl_absorpt_process_details SADABS
_exptl_crystal_colour YELLOW
_exptl_crystal_density_diffrn 1.975
_exptl_crystal_density_method 'not measured'
_exptl_crystal_description NEEDLE
_exptl_crystal_F_000 1644
_exptl_crystal_size_max 0.34
_exptl_crystal_size_mid 0.11
_exptl_crystal_size_min 0.11
_refine_diff_density_max 0.472
_refine_diff_density_min -0.824
_refine_diff_density_rms 0.083
_refine_ls_abs_structure_details 'Flack H D (1983), Acta Cryst. A39, 876-881'
_refine_ls_abs_structure_Flack 0.452(17)
_refine_ls_extinction_method none
_refine_ls_goodness_of_fit_ref 1.087
_refine_ls_hydrogen_treatment constr
_refine_ls_matrix_type full
_refine_ls_number_parameters 332
_refine_ls_number_reflns 6656
_refine_ls_number_restraints 2
_refine_ls_restrained_S_all 1.087
_refine_ls_R_factor_all 0.0258
_refine_ls_R_factor_gt 0.0230
_refine_ls_shift/su_max 0.007
_refine_ls_shift/su_mean 0.000
_refine_ls_structure_factor_coef Fsqd
_refine_ls_weighting_details 'calc w=1/[\s^2^(Fo^2^)+(0.0210P)^2^+0.0000P] where P=(Fo^2^+2Fc^2^)/3'
_refine_ls_weighting_scheme calc
_refine_ls_wR_factor_gt 0.0456
_refine_ls_wR_factor_ref 0.0466
_reflns_number_gt 6281
_reflns_number_total 6656
_reflns_threshold_expression >2sigma(I)
_cod_data_source_file cg200942u_si_002.cif
_cod_data_source_block ilb1579_0m
_cod_depositor_comments
;
The following automatic conversions were performed:

'_symmetry_cell_setting' value 'Monoclinic' changed to 'monoclinic'
according to /home/saulius/struct/CIF-dictionaries/cif_core.dic
dictionary named 'cif_core.dic' version 2.4.1 from
2010-06-29.

'_exptl_absorpt_correction_type' value 'MULTI-SCAN'
changed to 'multi-scan' according to
/home/saulius/struct/CIF-dictionaries/cif_core.dic dictionary named
'cif_core.dic' version 2.4.1 from
2010-06-29.

'_refine_ls_hydrogen_treatment' value 'CONSTR' changed
to 'constr' according to
/home/saulius/struct/CIF-dictionaries/cif_core.dic dictionary named
'cif_core.dic' version 2.4.1 from 2010-06-29.

Automatic conversion script
Id: cif_fix_values 1715 2011-07-08 13:25:40Z adriana 
;
_cod_original_sg_symbol_H-M Cc
_cod_database_code 4502834

loop_
_symmetry_equiv_pos_as_xyz
'x, y, z'
'x, -y, z+1/2'
'x+1/2, y+1/2, z'
'x+1/2, -y+1/2, z+1/2'

loop_
_atom_site_label
_atom_site_type_symbol
_atom_site_fract_x
_atom_site_fract_y
_atom_site_fract_z
_atom_site_U_iso_or_equiv
_atom_site_adp_type
_atom_site_occupancy
_atom_site_symmetry_multiplicity
_atom_site_calc_flag
_atom_site_refinement_flags
I31 I 0.451570(12) 0.15123(2) 0.289061(13) 0.02026(6) Uani 1 1 d .
I41 I 0.725247(12) 0.36404(2) 0.665742(14) 0.01940(6) Uani 1 1 d .
I21 I 0.242343(15) 0.48064(2) 1.306519(17) 0.01940(6) Uani 1 1 d .
Cr11 Cr 0.58676(3) 0.26548(6) 0.97080(4) 0.01429(12) Uiso 1 1 d .
C13 C 0.6499(2) 0.3360(4) 0.8858(3) 0.0181(8) Uani 1 1 d .
C14 C 0.4991(2) 0.2427(4) 0.8657(3) 0.0186(8) Uani 1 1 d .
C12 C 0.6744(2) 0.2791(4) 1.0770(3) 0.0168(8) Uani 1 1 d .
C16 C 0.5521(2) 0.4562(4) 0.9837(3) 0.0200(8) Uani 1 1 d .
C11 C 0.5250(2) 0.2044(4) 1.0604(3) 0.0178(8) Uani 1 1 d .
N14 N 0.44940(19) 0.2332(3) 0.8082(2) 0.0224(8) Uani 1 1 d .
N12 N 0.7241(2) 0.2760(3) 1.1348(2) 0.0238(8) Uani 1 1 d .
N13 N 0.6850(2) 0.3760(3) 0.8389(3) 0.0228(8) Uani 1 1 d .
N11 N 0.4908(2) 0.1752(3) 1.1108(2) 0.0236(8) Uani 1 1 d .
N16 N 0.52953(19) 0.5607(3) 0.9864(3) 0.0281(8) Uani 1 1 d .
C15 C 0.6222(2) 0.0765(4) 0.9515(2) 0.0163(8) Uani 1 1 d .
N15 N 0.64346(19) -0.0266(3) 0.9420(2) 0.0228(8) Uani 1 1 d .
C23 C 0.3088(2) 0.4860(4) 1.2134(3) 0.0164(8) Uani 1 1 d .
C24 C 0.2786(2) 0.4818(4) 1.1231(3) 0.0204(9) Uani 1 1 d .
H24 H 0.2291 0.4786 1.1031 0.025 Uiso 1 1 calc R
C43 C 0.7498(2) 0.3490(4) 0.5390(3) 0.0188(9) Uani 1 1 d .
C44 C 0.8199(2) 0.3498(4) 0.5262(3) 0.0198(9) Uani 1 1 d .
H44 H 0.8582 0.3582 0.5746 0.024 Uiso 1 1 calc R
C32 C 0.4898(2) 0.1410(4) 0.4893(3) 0.0179(8) Uani 1 1 d .
H32 H 0.5356 0.1301 0.4781 0.022 Uiso 1 1 calc R
C33 C 0.4317(2) 0.1529(3) 0.4185(3) 0.0180(9) Uani 1 1 d .
C34 C 0.3640(2) 0.1700(4) 0.4362(3) 0.0226(9) Uani 1 1 d .
H34 H 0.3241 0.1778 0.3897 0.027 Uiso 1 1 calc R
C22 C 0.3819(2) 0.4948(4) 1.2419(3) 0.0185(8) Uani 1 1 d .
H22 H 0.4020 0.5001 1.3026 0.022 Uiso 1 1 calc R
N21 N 0.42452(17) 0.4957(3) 1.1814(2) 0.0208(7) Uani 1 1 d .
C25 C 0.3241(2) 0.4824(4) 1.0632(3) 0.0249(10) Uani 1 1 d .
H25 H 0.3051 0.4783 1.0021 0.030 Uiso 1 1 calc R
C26 C 0.3965(2) 0.4889(4) 1.0935(3) 0.0238(9) Uani 1 1 d .
H26 H 0.4267 0.4886 1.0530 0.029 Uiso 1 1 calc R
N31 N 0.48072(19) 0.1450(3) 0.5740(2) 0.0195(8) Uani 1 1 d .
C36 C 0.4155(2) 0.1615(4) 0.5925(3) 0.0229(9) Uani 1 1 d .
H36 H 0.4104 0.1635 0.6516 0.027 Uiso 1 1 calc R
C35 C 0.3565(3) 0.1753(4) 0.5247(3) 0.0256(10) Uani 1 1 d .
H35 H 0.3115 0.1881 0.5378 0.031 Uiso 1 1 calc R
N41 N 0.70799(19) 0.3253(3) 0.3836(2) 0.0212(8) Uani 1 1 d .
C46 C 0.7754(2) 0.3262(4) 0.3694(3) 0.0212(9) Uani 1 1 d .
H46 H 0.7834 0.3188 0.3117 0.025 Uiso 1 1 calc R
C45 C 0.8320(2) 0.3379(4) 0.4405(3) 0.0234(10) Uani 1 1 d .
H45 H 0.8787 0.3378 0.4312 0.028 Uiso 1 1 calc R
C42 C 0.6945(2) 0.3362(4) 0.4663(3) 0.0194(9) Uani 1 1 d .
H42 H 0.6474 0.3349 0.4741 0.023 Uiso 1 1 calc R
C31 C 0.5451(2) 0.1328(4) 0.6473(3) 0.0260(10) Uani 1 1 d .
H31A H 0.5310 0.1379 0.7038 0.039 Uiso 1 1 calc R
H31B H 0.5780 0.2024 0.6428 0.039 Uiso 1 1 calc R
H31C H 0.5680 0.0503 0.6425 0.039 Uiso 1 1 calc R
C21 C 0.5026(2) 0.5016(4) 1.2115(3) 0.0284(10) Uani 1 1 d .
H21A H 0.5232 0.4200 1.1989 0.043 Uiso 1 1 calc R
H21B H 0.5144 0.5180 1.2746 0.043 Uiso 1 1 calc R
H21C H 0.5213 0.5708 1.1806 0.043 Uiso 1 1 calc R
C41 C 0.6467(2) 0.3102(5) 0.3080(3) 0.0273(9) Uani 1 1 d .
H41A H 0.6039 0.3410 0.3249 0.041 Uiso 1 1 calc R
H41B H 0.6412 0.2196 0.2916 0.041 Uiso 1 1 calc R
H41C H 0.6552 0.3601 0.2581 0.041 Uiso 1 1 calc R

loop_
_atom_site_aniso_label
_atom_site_aniso_U_11
_atom_site_aniso_U_22
_atom_site_aniso_U_33
_atom_site_aniso_U_23
_atom_site_aniso_U_13
_atom_site_aniso_U_12
I31 0.02040(13) 0.02107(13) 0.02037(13) 0.00187(11) 0.00668(10) 0.00024(10)
I41 0.02133(13) 0.01884(12) 0.01967(13) 0.00233(11) 0.00808(10) 0.00177(10)
I21 0.02206(11) 0.01950(13) 0.01820(11) -0.00154(11) 0.00774(9) -0.00179(11)
C13 0.019(2) 0.0156(19) 0.018(2) -0.0008(16) 0.0016(16) 0.0023(16)
C14 0.023(2) 0.0178(19) 0.019(2) 0.0007(16) 0.0123(17) -0.0017(16)
C12 0.019(2) 0.019(2) 0.0153(19) -0.0005(16) 0.0100(16) 0.0013(16)
C16 0.0160(19) 0.022(2) 0.023(2) -0.0002(17) 0.0064(16) -0.0054(16)
C11 0.0160(19) 0.021(2) 0.0159(19) -0.0010(16) 0.0026(16) 0.0017(16)
N14 0.0206(17) 0.0265(18) 0.0207(19) 0.0020(15) 0.0056(15) -0.0007(15)
N12 0.0249(19) 0.0246(19) 0.0236(19) -0.0003(15) 0.0089(16) 0.0009(16)
N13 0.024(2) 0.025(2) 0.0225(19) 0.0028(15) 0.0117(16) 0.0032(15)
N11 0.0234(19) 0.028(2) 0.0199(19) 0.0051(15) 0.0059(15) 0.0027(16)
N16 0.0278(19) 0.0188(18) 0.043(2) 0.0028(16) 0.0204(17) 0.0012(15)
C15 0.0129(18) 0.024(2) 0.0136(18) -0.0018(16) 0.0060(15) -0.0079(16)
N15 0.0222(18) 0.021(2) 0.0252(19) -0.0006(16) 0.0059(15) 0.0007(15)
C23 0.0189(18) 0.0126(18) 0.0195(19) 0.0025(15) 0.0085(15) 0.0033(15)
C24 0.021(2) 0.019(2) 0.022(2) 0.0024(16) 0.0052(17) -0.0012(16)
C43 0.023(2) 0.016(2) 0.019(2) 0.0030(16) 0.0081(18) 0.0027(16)
C44 0.020(2) 0.017(2) 0.024(2) 0.0020(17) 0.0068(18) 0.0001(16)
C32 0.021(2) 0.0148(18) 0.020(2) -0.0015(15) 0.0079(17) -0.0017(15)
C33 0.020(2) 0.0102(19) 0.024(2) 0.0012(15) 0.0060(19) -0.0011(15)
C34 0.022(2) 0.017(2) 0.029(2) -0.0005(18) 0.0077(18) 0.0021(17)
C22 0.024(2) 0.0134(18) 0.0189(19) 0.0017(15) 0.0060(16) 0.0026(15)
N21 0.0174(16) 0.0176(17) 0.0265(18) -0.0011(14) 0.0024(14) -0.0003(13)
C25 0.028(2) 0.028(2) 0.017(2) 0.0039(17) 0.0032(18) 0.0034(18)
C26 0.028(2) 0.024(2) 0.022(2) 0.0011(18) 0.0114(18) -0.0006(18)
N31 0.0207(18) 0.0170(17) 0.0225(18) -0.0040(14) 0.0086(15) -0.0020(13)
C36 0.027(2) 0.020(2) 0.025(2) -0.0076(17) 0.0123(18) -0.0003(17)
C35 0.023(2) 0.024(2) 0.034(3) -0.002(2) 0.017(2) 0.0019(19)
N41 0.026(2) 0.0177(17) 0.0198(19) -0.0012(14) 0.0055(15) 0.0001(15)
C46 0.021(2) 0.019(2) 0.026(2) 0.0033(17) 0.0118(18) 0.0031(16)
C45 0.022(2) 0.017(2) 0.034(3) -0.0012(18) 0.0117(19) -0.0012(17)
C42 0.018(2) 0.016(2) 0.027(2) -0.0015(17) 0.0126(18) 0.0031(16)
C31 0.023(2) 0.032(2) 0.021(2) -0.0079(19) 0.0001(17) 0.0003(18)
C21 0.019(2) 0.032(2) 0.037(3) -0.003(2) 0.0096(18) 0.0012(18)
C41 0.024(2) 0.032(2) 0.027(2) 0.0000(19) 0.0066(18) 0.0066(19)

loop_
_atom_type_symbol
_atom_type_description
_atom_type_scat_dispersion_real
_atom_type_scat_dispersion_imag
_atom_type_scat_source
C C 0.0033 0.0016 'International Tables Vol C Tables 4.2.6.8 and 6.1.1.4'
H H 0.0000 0.0000 'International Tables Vol C Tables 4.2.6.8 and 6.1.1.4'
N N 0.0061 0.0033 'International Tables Vol C Tables 4.2.6.8 and 6.1.1.4'
Cr Cr 0.3209 0.6236 'International Tables Vol C Tables 4.2.6.8 and 6.1.1.4'
I I -0.4742 1.8119 'International Tables Vol C Tables 4.2.6.8 and 6.1.1.4'

loop_
_geom_angle_atom_site_label_1
_geom_angle_atom_site_label_2
_geom_angle_atom_site_label_3
_geom_angle
C13 Cr11 C11 176.71(17)
C13 Cr11 C12 89.45(15)
C11 Cr11 C12 88.70(15)
C13 Cr11 C15 89.23(15)
C11 Cr11 C15 93.38(15)
C12 Cr11 C15 86.65(15)
C13 Cr11 C16 88.33(15)
C11 Cr11 C16 89.11(15)
C12 Cr11 C16 94.71(15)
C15 Cr11 C16 177.19(16)
C13 Cr11 C14 91.80(15)
C11 Cr11 C14 90.15(15)
C12 Cr11 C14 177.36(16)
C15 Cr11 C14 91.05(15)
C16 Cr11 C14 87.64(15)
N13 C13 Cr11 179.5(4)
N14 C14 Cr11 177.9(4)
N12 C12 Cr11 174.4(4)
N16 C16 Cr11 175.8(4)
N11 C11 Cr11 177.6(4)
N15 C15 Cr11 178.3(4)
C22 C23 C24 120.1(3)
C22 C23 I21 120.2(3)
C24 C23 I21 119.7(3)
C25 C24 C23 118.3(4)
C25 C24 H24 120.8
C23 C24 H24 120.8
C42 C43 C44 119.0(4)
C42 C43 I41 118.5(3)
C44 C43 I41 122.5(3)
C45 C44 C43 119.3(4)
C45 C44 H44 120.4
C43 C44 H44 120.4
N31 C32 C33 120.6(4)
N31 C32 H32 119.7
C33 C32 H32 119.7
C32 C33 C34 119.1(4)
C32 C33 I31 117.9(3)
C34 C33 I31 123.0(3)
C33 C34 C35 118.9(4)
C33 C34 H34 120.6
C35 C34 H34 120.6
N21 C22 C23 119.8(3)
N21 C22 H22 120.1
C23 C22 H22 120.1
C26 N21 C22 121.0(3)
C26 N21 C21 118.9(4)
C22 N21 C21 120.1(3)
C26 C25 C24 120.2(4)
C26 C25 H25 119.9
C24 C25 H25 119.9
N21 C26 C25 120.5(4)
N21 C26 H26 119.8
C25 C26 H26 119.8
C36 N31 C32 121.2(4)
C36 N31 C31 120.5(4)
C32 N31 C31 118.2(4)
N31 C36 C35 120.3(4)
N31 C36 H36 119.9
C35 C36 H36 119.9
C36 C35 C34 119.9(4)
C36 C35 H35 120.0
C34 C35 H35 120.0
C46 N41 C42 121.7(4)
C46 N41 C41 120.1(4)
C42 N41 C41 118.2(4)
N41 C46 C45 119.6(4)
N41 C46 H46 120.2
C45 C46 H46 120.2
C46 C45 C44 120.0(4)
C46 C45 H45 120.0
C44 C45 H45 120.0
N41 C42 C43 120.4(4)
N41 C42 H42 119.8
C43 C42 H42 119.8
N31 C31 H31A 109.5
N31 C31 H31B 109.5
H31A C31 H31B 109.5
N31 C31 H31C 109.5
H31A C31 H31C 109.5
H31B C31 H31C 109.5
N21 C21 H21A 109.5
N21 C21 H21B 109.5
H21A C21 H21B 109.5
N21 C21 H21C 109.5
H21A C21 H21C 109.5
H21B C21 H21C 109.5
N41 C41 H41A 109.5
N41 C41 H41B 109.5
H41A C41 H41B 109.5
N41 C41 H41C 109.5
H41A C41 H41C 109.5
H41B C41 H41C 109.5

loop_
_geom_bond_atom_site_label_1
_geom_bond_atom_site_label_2
_geom_bond_distance
I31 C33 2.093(4)
I41 C43 2.094(4)
I21 C23 2.094(4)
Cr11 C13 2.077(4)
Cr11 C11 2.080(4)
Cr11 C12 2.080(4)
Cr11 C15 2.089(4)
Cr11 C16 2.083(4)
Cr11 C14 2.078(4)
C13 N13 1.152(5)
C14 N14 1.155(5)
C12 N12 1.153(5)
C16 N16 1.156(5)
C11 N11 1.148(5)
C15 N15 1.151(5)
C23 C22 1.374(5)
C23 C24 1.383(5)
C24 C25 1.386(6)
C24 H24 0.9300
C43 C42 1.371(6)
C43 C44 1.389(6)
C44 C45 1.384(7)
C44 H44 0.9300
C32 N31 1.344(5)
C32 C33 1.384(6)
C32 H32 0.9300
C33 C34 1.384(6)
C34 C35 1.392(7)
C34 H34 0.9300
C22 N21 1.352(5)
C22 H22 0.9300
N21 C26 1.342(5)
N21 C21 1.464(5)
C25 C26 1.364(6)
C25 H25 0.9300
C26 H26 0.9300
N31 C36 1.341(5)
N31 C31 1.486(5)
C36 C35 1.370(6)
C36 H36 0.9300
C35 H35 0.9300
N41 C46 1.346(5)
N41 C42 1.346(5)
N41 C41 1.472(5)
C46 C45 1.369(6)
C46 H46 0.9300
C45 H45 0.9300
C42 H42 0.9300
C31 H31A 0.9600
C31 H31B 0.9600
C31 H31C 0.9600
C21 H21A 0.9600
C21 H21B 0.9600
C21 H21C 0.9600
C41 H41A 0.9600
C41 H41B 0.9600
C41 H41C 0.9600
